data_4131731
loop_
_publ_author_name
'Dolgopolova, Ekaterina A.'
'Ejegbavwo, Otega A.'
'Martin, Corey R.'
'Smith, Mark D.'
'Setyawan, Wahyu'
'Karakalos, Stavros G.'
'Henager, Charles H.'
'Zur Loye, Hans-Conrad'
'Shustova, Natalia B.'

_publ_section_title
;
 Multifaceted Modularity: A Key for Stepwise Building of Hierarchical
 Complexity in Actinide Metal-Organic Frameworks.
;
_journal_issue 46
_journal_name_full 'Journal of the American Chemical Society'
_journal_page_first 16852
_journal_page_last 16861
_journal_paper_doi 10.1021/jacs.7b09496
_journal_volume 139
_journal_year 2017
_chemical_formula_moiety 'C70 H62 N2 O34 U6'
_chemical_formula_sum 'C70 H62 N2 O34 U6'
_chemical_formula_weight 2903.39
_space_group_crystal_system tetragonal
_space_group_IT_number 131
_space_group_name_Hall '-P 4c 2'
_space_group_name_H-M_alt 'P 42/m m c'
_atom_sites_solution_hydrogens mixed
_atom_sites_solution_primary dual
_audit_creation_date 2017-03-10
_audit_creation_method
;
Olex2 1.2
(compiled 2017.03.02 svn.r3394 for OlexSys, GUI svn.r5324)
;
_cell_angle_alpha 90
_cell_angle_beta 90
_cell_angle_gamma 90
_cell_formula_units_Z 2
_cell_length_a 24.9768(18)
_cell_length_b 24.9768(18)
_cell_length_c 15.9864(12)
_cell_measurement_reflns_used 9930
_cell_measurement_temperature 223(2)
_cell_measurement_theta_max 22.51
_cell_measurement_theta_min 2.22
_cell_volume 9973.0(13)
_computing_cell_refinement 'SAINT v8.37A (Bruker, 2015)'
_computing_data_collection 'Bruker APEX3 v2016.5-0 (Bruker, 2016)'
_computing_data_reduction 'SAINT v8.37A (Bruker, 2015)'
_computing_molecular_graphics 'Olex2 (Dolomanov et al., 2009)'
_computing_publication_material 'Olex2 (Dolomanov et al., 2009)'
_computing_structure_refinement 'XL (Sheldrick, 2008)'
_computing_structure_solution 'ShelXT (Sheldrick, 2015)'
_diffrn_ambient_temperature 223(2)
_diffrn_detector 'Bruker PHOTON-100 area detector'
_diffrn_detector_area_resol_mean 10.4
_diffrn_detector_type 'CMOS area detector'
_diffrn_measured_fraction_theta_full 0.995
_diffrn_measured_fraction_theta_max 0.995
_diffrn_measurement_device 'three-circle diffractometer'
_diffrn_measurement_device_type 'Bruker D8 Quest'
_diffrn_measurement_method '\w and \f scans'
_diffrn_radiation_monochromator 'mirror optics'
_diffrn_radiation_probe x-ray
_diffrn_radiation_type MoK\a
_diffrn_radiation_wavelength 0.71073
_diffrn_reflns_av_R_equivalents 0.1648
_diffrn_reflns_av_unetI/netI 0.0496
_diffrn_reflns_Laue_measured_fraction_full 0.995
_diffrn_reflns_Laue_measured_fraction_max 0.995
_diffrn_reflns_limit_h_max 23
_diffrn_reflns_limit_h_min -26
_diffrn_reflns_limit_k_max 26
_diffrn_reflns_limit_k_min -26
_diffrn_reflns_limit_l_max 17
_diffrn_reflns_limit_l_min -17
_diffrn_reflns_number 79330
_diffrn_reflns_point_group_measured_fraction_full 0.995
_diffrn_reflns_point_group_measured_fraction_max 0.995
_diffrn_reflns_theta_full 22.580
_diffrn_reflns_theta_max 22.582
_diffrn_reflns_theta_min 2.224
_diffrn_source 'microfocus sealed X-ray tube'
_diffrn_source_type 'Incoatec I\ms'
_diffrn_standards_number 0
_exptl_absorpt_coefficient_mu 4.889
_exptl_absorpt_correction_T_max 0.7448
_exptl_absorpt_correction_T_min 0.6150
_exptl_absorpt_correction_type multi-scan
_exptl_absorpt_process_details
;
SADABS-2016/2 (Bruker,2016/2) was used for absorption correction.
wR2(int) was 0.0945 before and 0.0700 after correction.
The Ratio of minimum to maximum transmission is 0.8257.
The \l/2 correction factor is Not present.
;
_exptl_crystal_colour green
_exptl_crystal_colour_primary green
_exptl_crystal_density_diffrn 0.967
_exptl_crystal_description tablet
_exptl_crystal_F_000 2640
_exptl_crystal_size_max 0.06
_exptl_crystal_size_mid 0.04
_exptl_crystal_size_min 0.04
_refine_diff_density_max 1.459
_refine_diff_density_min -1.365
_refine_diff_density_rms 0.141
_refine_ls_extinction_method none
_refine_ls_goodness_of_fit_ref 1.022
_refine_ls_hydrogen_treatment constr
_refine_ls_matrix_type full
_refine_ls_number_parameters 138
_refine_ls_number_reflns 3612
_refine_ls_number_restraints 272
_refine_ls_restrained_S_all 1.023
_refine_ls_R_factor_all 0.0838
_refine_ls_R_factor_gt 0.0530
_refine_ls_shift/su_max 0.000
_refine_ls_shift/su_mean 0.000
_refine_ls_structure_factor_coef Fsqd
_refine_ls_weighting_details 'w=1/[\s^2^(Fo^2^)+(0.0731P)^2^+95.7512P] where P=(Fo^2^+2Fc^2^)/3'
_refine_ls_weighting_scheme calc
_refine_ls_wR_factor_gt 0.1298
_refine_ls_wR_factor_ref 0.1525
_reflns_Friedel_coverage 0.000
_reflns_number_gt 2433
_reflns_number_total 3612
_reflns_threshold_expression 'I > 2\s(I)'
_cod_data_source_file ja7b09496_si_007.cif
_cod_data_source_block oe_v17_sq
_cod_original_cell_volume 9973.0(16)
_cod_database_code 4131731
_shelx_shelxl_version_number 2016/6
_shelx_space_group_comment
;
The symmetry employed for this shelxl refinement is uniquely defined
by the following loop, which should always be used as a source of
symmetry information in preference to the above space-group names.
They are only intended as comments.
;
_shelx_estimated_absorpt_t_max 0.828
_shelx_estimated_absorpt_t_min 0.758
_olex2_refinement_description
;
1. Fixed Uiso
 At 1.2 times of:
  All C(H) groups
 At 1.5 times of:
  All C(H,H) groups, All C(H,H,H) groups
2. Restrained distances
 C8-C4
 1.55 with sigma of 0.02
 O7-C11
 1.23 with sigma of 0.02
 C11-N11
 1.32 with sigma of 0.02
 N11-C12 = N11-C13
 1.44 with sigma of 0.02
 O7-C12
 2.78 with sigma of 0.04
 O7-N11
 2.26 with sigma of 0.04
 C11-C12
 2.4 with sigma of 0.04
 C12-C13
 2.47 with sigma of 0.04
3. Restrained planarity
 C3, C4, C5, C8, C1, C2, C6, C7
 with sigma of 0.01
4. Uiso/Uaniso restraints and constraints
Uanis(O2) \\sim Ueq, Uanis(O5) \\sim Ueq, Uanis(U2) \\sim Ueq, Uanis(O6) \\sim
Ueq, Uanis(O7) \\sim Ueq, Uanis(O1) \\sim Ueq, Uanis(U1) \\sim Ueq, Uanis(O3)
\\sim Ueq, Uanis(C1) \\sim Ueq, Uanis(C2) \\sim Ueq, Uanis(C7) \\sim Ueq,
Uanis(C6) \\sim Ueq, Uanis(C5) \\sim Ueq, Uanis(C4) \\sim Ueq, Uanis(C3) \\sim
Ueq, Uanis(C8) \\sim Ueq, Uanis(O4) \\sim Ueq: with sigma of 0.02 and sigma for
terminal atoms of 0.04
5. Rigid body (RIGU) restrains
 U1, U2, O1, O2, O3, O4, O5, O6, O7, C1, C2, C3, C4, C5, C6, C7, C8
 with sigma for 1-2 distances of 0.004 and sigma for 1-3 distances of 0.004
6. Others
 Fixed Sof: C11(0.25) H11(0.25) N11(0.25) C12(0.25) H12A(0.25) H12B(0.5)
 C13(0.25) H13A(0.25) H13B(0.5)
 Fixed Uiso: C11(0.15) N11(0.15) C12(0.15) C13(0.15)
7.a Riding coordinates:
 C11(H11), C12(H12A,H12B), C13(H13A,H13B)
7.b Aromatic/amide H refined with riding coordinates:
 C3(H3), C6(H6), C7(H7)
7.c Idealised Me refined as rotating group:
 C8(H8A,H8B,H8C)
;
_olex2_submission_special_instructions 'No special instructions were received'

loop_
_space_group_symop_operation_xyz
'x, y, z'
'-x, -y, z'
'-y, x, z+1/2'
'y, -x, z+1/2'
'-x, y, -z'
'x, -y, -z'
'y, x, -z+1/2'
'-y, -x, -z+1/2'
'-x, -y, -z'
'x, y, -z'
'y, -x, -z-1/2'
'-y, x, -z-1/2'
'x, -y, z'
'-x, y, z'
'-y, -x, z-1/2'
'y, x, z-1/2'

loop_
_atom_site_label
_atom_site_type_symbol
_atom_site_fract_x
_atom_site_fract_y
_atom_site_fract_z
_atom_site_U_iso_or_equiv
_atom_site_adp_type
_atom_site_occupancy
_atom_site_site_symmetry_order
_atom_site_calc_flag
_atom_site_refinement_flags_posn
_atom_site_refinement_flags_adp
_atom_site_refinement_flags_occupancy
U1 U 0.07570(3) 0.500000 0.38171(5) 0.0516(3) Uani 1 2 d S TU P
U2 U 0.000000 0.38970(3) 0.500000 0.0401(3) Uani 1 4 d S TU P
O1 O 0.000000 0.4487(5) 0.3841(10) 0.084(4) Uani 1 2 d S TU P
O2 O 0.0731(6) 0.4489(6) 0.500000 0.096(4) Uani 1 2 d S TU P
O3 O 0.0638(3) 0.3516(3) 0.4023(6) 0.070(3) Uani 1 1 d . U .
O4 O 0.1075(4) 0.4152(4) 0.3326(8) 0.103(3) Uani 1 1 d . U .
O5 O 0.1727(6) 0.500000 0.3936(13) 0.124(6) Uani 1 2 d S TU P
O6 O 0.0678(7) 0.500000 0.2296(10) 0.108(5) Uani 1 2 d S TU P
C1 C 0.0989(6) 0.3660(6) 0.3556(9) 0.079(4) Uani 1 1 d . U .
C2 C 0.1376(5) 0.3258(5) 0.3231(8) 0.079(4) Uani 1 1 d . U .
C3 C 0.1360(5) 0.2729(6) 0.3549(9) 0.105(6) Uani 1 1 d . U .
H3 H 0.110588 0.263777 0.395892 0.126 Uiso 1 1 calc R . .
C4 C 0.1705(5) 0.2357(6) 0.3272(8) 0.108(6) Uani 1 1 d D U .
C5 C 0.2092(5) 0.2480(6) 0.2660(9) 0.090(5) Uani 1 1 d . U .
C6 C 0.2120(6) 0.3006(7) 0.2330(10) 0.118(6) Uani 1 1 d . U .
H6 H 0.237243 0.310370 0.192078 0.141 Uiso 1 1 calc R . .
C7 C 0.1743(5) 0.3374(7) 0.2657(9) 0.112(6) Uani 1 1 d . U .
H7 H 0.175226 0.372672 0.245233 0.134 Uiso 1 1 calc R . .
C8 C 0.1655(9) 0.1791(7) 0.3662(13) 0.230(13) Uani 1 1 d D U .
H8A H 0.130969 0.163892 0.351734 0.345 Uiso 1 1 calc GR . .
H8B H 0.168511 0.181711 0.426582 0.345 Uiso 1 1 calc GR . .
H8C H 0.193779 0.156326 0.344813 0.345 Uiso 1 1 calc GR . .
O7 O 0.000000 0.2869(7) 0.500000 0.081(5) Uani 1 4 d DS TU P
C11 C 0.000000 0.2575(12) 0.5595(18) 0.150 Uiso 0.5 2 d DS T P
H11 H 0.000000 0.273400 0.614204 0.180 Uiso 0.5 2 d RS T P
N11 N 0.000000 0.2049(11) 0.554(2) 0.150 Uiso 0.5 2 d DS T P
C12 C 0.000000 0.1769(13) 0.476(2) 0.150 Uiso 0.5 2 d DS T P
H12A H 0.000000 0.202050 0.430908 0.225 Uiso 0.5 2 d RS T P
H12B H 0.031380 0.154850 0.473028 0.225 Uiso 0.5 1 d R . .
C13 C 0.000000 0.180(2) 0.635(2) 0.150 Uiso 0.5 2 d DS T P
H13A H 0.000000 0.206478 0.678429 0.225 Uiso 0.5 2 d RS T P
H13B H 0.031380 0.158168 0.639499 0.225 Uiso 0.5 1 d R . .

loop_
_atom_site_aniso_label
_atom_site_aniso_U_11
_atom_site_aniso_U_22
_atom_site_aniso_U_33
_atom_site_aniso_U_23
_atom_site_aniso_U_13
_atom_site_aniso_U_12
U1 0.0373(4) 0.0289(4) 0.0885(6) 0.000 0.0208(4) 0.000
U2 0.0202(5) 0.0178(5) 0.0823(7) 0.000 0.000 0.000
O1 0.041(6) 0.055(7) 0.157(11) 0.040(7) 0.000 0.000
O2 0.119(10) 0.087(9) 0.084(8) 0.000 0.000 -0.070(8)
O3 0.053(5) 0.046(5) 0.111(7) -0.011(5) 0.017(5) 0.016(4)
O4 0.091(7) 0.050(5) 0.167(9) -0.007(6) 0.052(7) 0.019(5)
O5 0.053(7) 0.094(11) 0.227(17) 0.000 0.024(9) 0.000
O6 0.158(14) 0.074(10) 0.091(8) 0.000 0.045(9) 0.000
C1 0.081(9) 0.048(6) 0.107(10) -0.021(7) 0.027(7) 0.017(6)
C2 0.061(8) 0.056(6) 0.121(11) -0.013(7) 0.028(7) 0.017(6)
C3 0.091(10) 0.056(7) 0.169(13) -0.003(8) 0.057(9) 0.023(7)
C4 0.098(10) 0.069(8) 0.157(13) 0.003(8) 0.052(9) 0.038(8)
C5 0.070(9) 0.072(7) 0.128(11) -0.025(8) 0.027(8) 0.016(7)
C6 0.123(12) 0.079(8) 0.151(13) -0.019(9) 0.063(10) 0.016(8)
C7 0.108(11) 0.075(9) 0.153(13) -0.013(9) 0.070(9) 0.012(8)
C8 0.23(3) 0.108(13) 0.35(3) 0.082(17) 0.12(2) 0.053(15)
O7 0.082(11) 0.038(7) 0.122(13) 0.000 0.000 0.000

loop_
_atom_type_symbol
_atom_type_description
_atom_type_scat_dispersion_real
_atom_type_scat_dispersion_imag
_atom_type_scat_source
C C 0.0033 0.0016 'International Tables Vol C Tables 4.2.6.8 and 6.1.1.4'
H H 0.0000 0.0000 'International Tables Vol C Tables 4.2.6.8 and 6.1.1.4'
N N 0.0061 0.0033 'International Tables Vol C Tables 4.2.6.8 and 6.1.1.4'
O O 0.0106 0.0060 'International Tables Vol C Tables 4.2.6.8 and 6.1.1.4'
U U -9.6767 9.6646 'International Tables Vol C Tables 4.2.6.8 and 6.1.1.4'

loop_
_geom_angle_atom_site_label_1
_geom_angle_atom_site_label_2
_geom_angle_atom_site_label_3
_geom_angle
_geom_angle_site_symmetry_1
_geom_angle_site_symmetry_3
U1 U1 U1 90.0 2_565 10_556
U1 U1 U2 60.492(12) 10_556 .
U1 U1 U2 60.492(12) 10_556 9_566
U1 U1 U2 60.496(11) 2_565 .
U1 U1 U2 60.496(11) 2_565 9_566
U2 U1 U2 91.70(2) 9_566 .
O1 U1 U1 89.0(4) . 10_556
O1 U1 U1 34.1(3) 2_565 2_565
O1 U1 U1 89.0(4) 2_565 10_556
O1 U1 U1 34.1(3) . 2_565
O1 U1 U2 35.1(3) 2_565 9_566
O1 U1 U2 89.2(3) 2_565 .
O1 U1 U2 89.2(3) . 9_566
O1 U1 U2 35.1(3) . .
O1 U1 O1 68.2(5) 2_565 .
O1 U1 O4 77.6(4) 2_565 13_565
O1 U1 O4 140.9(4) 2_565 .
O1 U1 O4 140.9(4) . 13_565
O1 U1 O4 77.6(4) . .
O1 U1 O5 145.5(3) 2_565 .
O1 U1 O5 145.5(3) . .
O1 U1 O6 87.1(5) 2_565 .
O1 U1 O6 87.1(5) . .
O2 U1 U1 88.4(4) 13_565 2_565
O2 U1 U1 34.1(3) . 10_556
O2 U1 U1 88.4(4) . 2_565
O2 U1 U1 34.1(3) 13_565 10_556
O2 U1 U2 88.8(4) 13_565 .
O2 U1 U2 34.6(3) 13_565 9_566
O2 U1 U2 88.8(4) . 9_566
O2 U1 U2 34.6(3) . .
O2 U1 O1 69.4(5) 13_565 2_565
O2 U1 O1 106.0(6) . 2_565
O2 U1 O1 106.0(6) 13_565 .
O2 U1 O1 69.4(5) . .
O2 U1 O2 68.1(6) 13_565 .
O2 U1 O4 77.6(5) 13_565 13_565
O2 U1 O4 77.6(5) . .
O2 U1 O4 140.9(4) . 13_565
O2 U1 O4 140.9(4) 13_565 .
O2 U1 O5 87.9(6) 13_565 .
O2 U1 O5 87.9(6) . .
O2 U1 O6 145.4(3) 13_565 .
O2 U1 O6 145.4(3) . .
O4 U1 U1 109.1(3) . 10_556
O4 U1 U1 109.4(3) 13_565 2_565
O4 U1 U1 109.1(3) 13_565 10_556
O4 U1 U1 109.4(3) . 2_565
O4 U1 U2 163.7(3) 13_565 .
O4 U1 U2 163.7(3) . 9_566
O4 U1 U2 71.9(3) . .
O4 U1 U2 71.9(3) 13_565 9_566
O4 U1 O4 124.4(5) 13_565 .
O4 U1 O5 72.2(3) . .
O4 U1 O5 72.2(3) 13_565 .
O4 U1 O6 72.5(3) . .
O4 U1 O6 72.5(3) 13_565 .
O5 U1 U1 85.5(5) . 10_556
O5 U1 U1 175.5(5) . 2_565
O5 U1 U2 116.9(3) . 9_566
O5 U1 U2 116.9(3) . .
O5 U1 O6 99.1(6) . .
O6 U1 U1 175.4(4) . 10_556
O6 U1 U1 85.4(4) . 2_565
O6 U1 U2 116.8(2) . .
O6 U1 U2 116.8(2) . 9_566
U1 U2 U1 59.01(2) 10_556 9_566
U1 U2 U1 59.01(2) 9_566 2_565
U1 U2 U1 88.29(2) 10_556 2_565
O1 U2 U1 86.5(3) 10_556 2_565
O1 U2 U1 33.67(17) 10_556 10_556
O1 U2 U1 86.5(3) . 9_566
O1 U2 U1 33.67(17) . 2_565
O1 U2 U1 33.67(18) 10_556 9_566
O1 U2 U1 86.5(3) . 10_556
O1 U2 O1 103.0(8) . 10_556
O1 U2 O3 138.4(2) 10_556 .
O1 U2 O3 75.0(4) . .
O1 U2 O3 138.4(2) . 5_556
O1 U2 O3 138.4(2) 10_556 14
O1 U2 O3 75.0(4) 10_556 5_556
O1 U2 O3 75.0(4) . 14
O1 U2 O3 75.0(4) 10_556 10_556
O1 U2 O3 138.4(2) . 10_556
O1 U2 O7 128.5(4) . .
O1 U2 O7 128.5(4) 10_556 .
O2 U2 U1 86.1(4) . 2_565
O2 U2 U1 86.1(4) . 9_566
O2 U2 U1 33.46(19) . 10_556
O2 U2 U1 86.1(4) 5_556 10_556
O2 U2 U1 33.46(19) 5_556 2_565
O2 U2 U1 33.46(19) 5_556 9_566
O2 U2 O1 66.9(3) . 10_556
O2 U2 O1 66.9(3) 5_556 .
O2 U2 O1 66.9(3) 5_556 10_556
O2 U2 O1 66.9(3) . .
O2 U2 O2 102.0(8) . 5_556
O2 U2 O3 139.3(2) 5_556 .
O2 U2 O3 74.7(4) 5_556 5_556
O2 U2 O3 139.3(2) . 14
O2 U2 O3 74.7(4) . .
O2 U2 O3 139.3(2) . 5_556
O2 U2 O3 74.7(4) 5_556 14
O2 U2 O3 139.3(2) 5_556 10_556
O2 U2 O3 74.7(4) . 10_556
O2 U2 O7 129.0(4) . .
O2 U2 O7 129.0(4) 5_556 .
O3 U2 U1 69.0(2) 10_556 10_556
O3 U2 U1 157.2(2) . 9_566
O3 U2 U1 106.7(2) 10_556 9_566
O3 U2 U1 106.7(2) 5_556 10_556
O3 U2 U1 106.0(2) 14 9_566
O3 U2 U1 106.0(2) . 10_556
O3 U2 U1 69.0(2) 14 2_565
O3 U2 U1 69.0(2) 5_556 9_566
O3 U2 U1 157.2(2) 14 10_556
O3 U2 U1 106.0(2) 5_556 2_565
O3 U2 U1 106.7(2) . 2_565
O3 U2 U1 157.2(2) 10_556 2_565
O3 U2 O3 82.2(4) 14 .
O3 U2 O3 133.8(4) 5_556 .
O3 U2 O3 80.1(5) 14 5_556
O3 U2 O3 80.1(5) 10_556 .
O3 U2 O3 82.2(4) 10_556 5_556
O3 U2 O3 133.8(4) 14 10_556
O3 U2 O7 66.9(2) 5_556 .
O3 U2 O7 66.9(2) 14 .
O3 U2 O7 66.9(2) . .
O3 U2 O7 66.9(2) 10_556 .
O7 U2 U1 135.853(11) . 9_566
O7 U2 U1 135.853(11) . 2_565
O7 U2 U1 135.853(11) . 10_556
U1 O1 U1 111.8(5) 2_565 .
U1 O1 U2 111.2(4) 2_565 .
U1 O1 U2 111.2(4) . .
U1 O2 U1 111.8(6) 10_556 .
U1 O2 U2 112.0(4) . .
U1 O2 U2 112.0(4) 10_556 .
C1 O3 U2 139.4(9) . .
C1 O4 U1 133.5(9) . .
O3 C1 O4 125.1(12) . .
O3 C1 C2 119.3(14) . .
O4 C1 C2 115.6(14) . .
C3 C2 C1 119.0(14) . .
C7 C2 C1 122.9(15) . .
C7 C2 C3 118.1(14) . .
C2 C3 H3 119.7 . .
C4 C3 C2 120.5(15) . .
C4 C3 H3 119.7 . .
C3 C4 C5 121.2(15) . .
C3 C4 C8 116.4(16) . .
C5 C4 C8 122.3(15) . .
C4 C5 C5 123.5(13) . 7
C4 C5 C6 119.7(13) . .
C6 C5 C5 116.8(13) . 7
C5 C6 H6 122.2 . .
C5 C6 C7 115.5(16) . .
C7 C6 H6 122.2 . .
C2 C7 C6 124.9(17) . .
C2 C7 H7 117.5 . .
C6 C7 H7 117.5 . .
C4 C8 H8A 109.5 . .
C4 C8 H8B 109.5 . .
C4 C8 H8C 109.5 . .
H8A C8 H8B 109.5 . .
H8A C8 H8C 109.5 . .
H8B C8 H8C 109.5 . .
C11 O7 U2 127.6(17) . .
O7 C11 H11 118.0 . .
O7 C11 N11 124(3) . .
N11 C11 H11 118.3 . .
C11 N11 C12 123(3) . .
C11 N11 C13 112(3) . .
C12 N11 C13 125(3) . .
N11 C12 H12A 109.8 . .
N11 C12 H12B 109.3 . .
H12A C12 H12B 109.5 . 14
H12A C12 H12B 109.5 . .
H12B C12 H12B 109.5 . 14
N11 C13 H13A 111.2 . .
N11 C13 H13B 108.6 . .
N11 C13 H13B 108.6(13) . 14
H13A C13 H13B 109.5 . 14
H13A C13 H13B 109.5 . .
H13B C13 H13B 109.5 . 14

loop_
_geom_bond_atom_site_label_1
_geom_bond_atom_site_label_2
_geom_bond_distance
_geom_bond_site_symmetry_2
U1 U1 3.7820(16) 10_556
U1 U1 3.7816(13) 2_565
U1 U2 3.8394(7) .
U1 U2 3.8393(7) 9_566
U1 O1 2.284(7) 2_565
U1 O1 2.284(7) .
U1 O2 2.283(8) 13_565
U1 O2 2.283(8) .
U1 O4 2.395(9) 13_565
U1 O4 2.395(9) .
U1 O5 2.429(15) .
U1 O6 2.439(16) .
U2 O1 2.368(13) 10_556
U2 O1 2.368(13) .
U2 O2 2.348(12) 5_556
U2 O2 2.348(12) .
U2 O3 2.426(9) 10_556
U2 O3 2.426(9) 5_556
U2 O3 2.426(9) 14
U2 O3 2.426(9) .
U2 O7 2.568(16) .
O3 C1 1.207(16) .
O4 C1 1.301(17) .
C1 C2 1.486(18) .
C2 C3 1.42(2) .
C2 C7 1.328(19) .
C3 H3 0.9400 .
C3 C4 1.343(19) .
C4 C5 1.41(2) .
C4 C8 1.551(16) .
C5 C5 1.46(3) 7
C5 C6 1.42(2) .
C6 H6 0.9400 .
C6 C7 1.42(2) .
C7 H7 0.9400 .
C8 H8A 0.9700 .
C8 H8B 0.9700 .
C8 H8C 0.9700 .
O7 C11 1.201(19) .
C11 H11 0.9596 .
C11 N11 1.319(18) .
N11 C12 1.421(18) .
N11 C13 1.433(19) .
C12 H12A 0.9599 .
C12 H12B 0.9600 .
C12 H12B 0.9600 14
C13 H13A 0.9599 .
C13 H13B 0.9600 14
C13 H13B 0.9600 .
